data_7703767
loop_
_publ_author_name
'Aleksovska, Angela'
'L\"onnecke, Peter'
'Hey-Hawkins, Evamarie'

_publ_section_title
;
 Zn- and Cd-based coordination polymers with a novel anthracene
 dicarboxylate ligand for highly selective detection of hydrogen peroxide.
;
_journal_issue 15
_journal_name_full 'Dalton transactions (Cambridge, England : 2003)'
_journal_page_first 4817
_journal_page_last 4823
_journal_paper_doi 10.1039/d0dt00333f
_journal_volume 49
_journal_year 2020
_chemical_formula_moiety 'C32 H22 O4, 2(C4 H9 N O)'
_chemical_formula_sum 'C40 H40 N2 O6'
_chemical_formula_weight 644.74
_space_group_crystal_system triclinic
_space_group_IT_number 2
_space_group_name_Hall '-P 1'
_space_group_name_H-M_alt 'P -1'
_atom_sites_solution_hydrogens mixed
_atom_sites_solution_primary dual
_atom_sites_solution_secondary difmap
_audit_creation_method SHELXL-2018/3
_audit_update_record
;
2020-01-27 deposited with the CCDC.	2020-03-16 downloaded from the CCDC.
;
_cell_angle_alpha 76.155(4)
_cell_angle_beta 81.642(4)
_cell_angle_gamma 75.045(4)
_cell_formula_units_Z 1
_cell_length_a 7.8864(4)
_cell_length_b 9.2043(4)
_cell_length_c 11.9198(6)
_cell_measurement_reflns_used 3865
_cell_measurement_temperature 130(2)
_cell_measurement_theta_max 30.3180
_cell_measurement_theta_min 2.3350
_cell_volume 808.42(7)
_computing_cell_refinement 'CrysAlisPro 1.171.39.46 (Rigaku OD, 2018)'
_computing_data_collection 'CrysAlisPro 1.171.39.46 (Rigaku OD, 2018)'
_computing_data_reduction 'CrysAlisPro 1.171.39.46 (Rigaku OD, 2018)'
_computing_molecular_graphics
;
 ORTEP3 for Windows
 L. J. Farrugia, J. Appl. Crystallogr. 1997, 30, 565.
 or
 DIAMOND Version 3.2k
 K. Brandenburg, Crystal Impact GbR, Bonn, Germany
;
_computing_publication_material
;
 WINGX
 L.J. Farrugia,
 J. Appl. Cryst., 2012, 45, 849-854.
;
_computing_structure_refinement 'SHELXL-2018/3 (Sheldrick, 2018)'
_computing_structure_solution SHELXT-2018-2
_diffrn_ambient_temperature 130(2)
_diffrn_detector_area_resol_mean 16.3560
_diffrn_measured_fraction_theta_full 1.000
_diffrn_measured_fraction_theta_max 0.899
_diffrn_measurement_device_type 'Xcalibur, Sapphire3, Gemini'
_diffrn_measurement_method '\w scans'
_diffrn_radiation_type MoK\a
_diffrn_radiation_wavelength 0.71073
_diffrn_reflns_av_R_equivalents 0.0228
_diffrn_reflns_av_unetI/netI 0.0367
_diffrn_reflns_Laue_measured_fraction_full 1.000
_diffrn_reflns_Laue_measured_fraction_max 0.899
_diffrn_reflns_limit_h_max 10
_diffrn_reflns_limit_h_min -10
_diffrn_reflns_limit_k_max 13
_diffrn_reflns_limit_k_min -12
_diffrn_reflns_limit_l_max 16
_diffrn_reflns_limit_l_min -17
_diffrn_reflns_number 11121
_diffrn_reflns_point_group_measured_fraction_full 1.000
_diffrn_reflns_point_group_measured_fraction_max 0.899
_diffrn_reflns_theta_full 28.285
_diffrn_reflns_theta_max 30.623
_diffrn_reflns_theta_min 1.767
_diffrn_source 'fine-focus sealed X-ray tube'
_exptl_absorpt_coefficient_mu 0.089
_exptl_absorpt_correction_T_max 1.00000
_exptl_absorpt_correction_T_min 0.99331
_exptl_absorpt_correction_type multi-scan
_exptl_absorpt_process_details
;
CrysAlisPro 1.171.39.46 (Rigaku Oxford Diffraction, 2018)
Empirical absorption correction using spherical harmonics,
 implemented in SCALE3 ABSPACK scaling algorithm.
;
_exptl_crystal_colour 'clear colourless'
_exptl_crystal_density_diffrn 1.324
_exptl_crystal_description prism
_exptl_crystal_F_000 342
_exptl_crystal_size_max 0.30
_exptl_crystal_size_mid 0.20
_exptl_crystal_size_min 0.05
_refine_diff_density_max 0.474
_refine_diff_density_min -0.291
_refine_diff_density_rms 0.047
_refine_ls_extinction_method none
_refine_ls_goodness_of_fit_ref 1.015
_refine_ls_hydrogen_treatment mixed
_refine_ls_matrix_type full
_refine_ls_number_parameters 352
_refine_ls_number_reflns 4475
_refine_ls_number_restraints 41
_refine_ls_restrained_S_all 1.013
_refine_ls_R_factor_all 0.0702
_refine_ls_R_factor_gt 0.0501
_refine_ls_shift/su_max 0.000
_refine_ls_shift/su_mean 0.000
_refine_ls_structure_factor_coef Fsqd
_refine_ls_weighting_details 'w=1/[\s^2^(Fo^2^)+(0.0550P)^2^+0.3265P] where P=(Fo^2^+2Fc^2^)/3'
_refine_ls_weighting_scheme calc
_refine_ls_wR_factor_gt 0.1172
_refine_ls_wR_factor_ref 0.1291
_reflns_Friedel_coverage 0.000
_reflns_number_gt 3434
_reflns_number_total 4475
_reflns_threshold_expression 'I > 2\s(I)'
_cod_data_source_file d0dt00333f7.cif
_cod_data_source_block H2L_x3040fin
_cod_depositor_comments 'Adding full bibliography for 7703765--7703767.cif.'
_cod_database_code 7703767
_shelx_shelxl_version_number 2018/3
_shelx_space_group_comment
;
The symmetry employed for this shelxl refinement is uniquely defined
by the following loop, which should always be used as a source of
symmetry information in preference to the above space-group names.
They are only intended as comments.
;

loop_
_space_group_symop_operation_xyz
'x, y, z'
'-x, -y, -z'

loop_
_atom_site_label
_atom_site_type_symbol
_atom_site_fract_x
_atom_site_fract_y
_atom_site_fract_z
_atom_site_U_iso_or_equiv
_atom_site_adp_type
_atom_site_occupancy
_atom_site_site_symmetry_order
_atom_site_calc_flag
_atom_site_refinement_flags_posn
_atom_site_refinement_flags_adp
_atom_site_refinement_flags_occupancy
_atom_site_disorder_assembly
_atom_site_disorder_group
C1 C 0.09173(17) 0.54491(15) 0.07539(11) 0.0168(3) Uani 1 1 d . . . . .
C2 C -0.04704(17) 0.65181(15) 0.01812(11) 0.0173(3) Uani 1 1 d . . . . .
C3 C -0.10007(18) 0.80758(16) 0.03310(12) 0.0210(3) Uani 1 1 d . . . . .
C4 C -0.23275(19) 0.91082(16) -0.02386(13) 0.0234(3) Uani 1 1 d . . . . .
C5 C -0.32162(19) 0.86693(16) -0.10090(13) 0.0232(3) Uani 1 1 d . . . . .
C6 C -0.27644(18) 0.72050(16) -0.11778(12) 0.0202(3) Uani 1 1 d . . . . .
C7 C -0.13936(17) 0.60710(15) -0.05868(11) 0.0172(3) Uani 1 1 d . . . . .
O1 O 0.57184(18) 0.81758(19) 0.61307(12) 0.0374(3) Uani 0.9331(18) 1 d D . P A 1
O2 O 0.7798(2) 0.74621(17) 0.47505(12) 0.0328(3) Uani 0.9331(18) 1 d D . P A 1
C8 C 0.1968(4) 0.5942(5) 0.1495(2) 0.0172(4) Uani 0.9331(18) 1 d D . P A 1
C9 C 0.1481(2) 0.5875(2) 0.26731(15) 0.0231(4) Uani 0.9331(18) 1 d D . P A 1
C10 C 0.2511(2) 0.62798(19) 0.33454(14) 0.0237(3) Uani 0.9331(18) 1 d D . P A 1
C11 C 0.4046(2) 0.67644(17) 0.28536(14) 0.0201(3) Uani 0.9331(18) 1 d D . P A 1
C12 C 0.4508(2) 0.68320(19) 0.16699(14) 0.0211(3) Uani 0.9331(18) 1 d D . P A 1
C13 C 0.3480(2) 0.6424(2) 0.10024(14) 0.0203(4) Uani 0.9331(18) 1 d D . P A 1
C14 C 0.5235(2) 0.71319(18) 0.35294(14) 0.0232(3) Uani 0.9331(18) 1 d D . P A 1
C15 C 0.4859(2) 0.74208(19) 0.45837(14) 0.0266(3) Uani 0.9331(18) 1 d D . P A 1
C16 C 0.6147(3) 0.7736(2) 0.52274(19) 0.0272(4) Uani 0.9331(18) 1 d D . P A 1
O1F O 0.597(3) 0.773(3) 0.576(2) 0.030 Uiso 0.0669(18) 1 d D U P A 2
O2F O 0.853(3) 0.741(2) 0.4587(18) 0.030 Uiso 0.0669(18) 1 d D U P A 2
H1OF H 0.897041 0.757332 0.513299 0.045 Uiso 0.0669(18) 1 calc R U P A 2
C8F C 0.175(9) 0.589(11) 0.160(4) 0.030 Uiso 0.0669(18) 1 d D U P A 2
C9F C 0.318(4) 0.649(4) 0.123(2) 0.030 Uiso 0.0669(18) 1 d D U P A 2
H9F H 0.358352 0.667063 0.043175 0.036 Uiso 0.0669(18) 1 calc R U P A 2
C10F C 0.407(3) 0.686(3) 0.204(2) 0.030 Uiso 0.0669(18) 1 d D U P A 2
H10F H 0.511445 0.722179 0.179736 0.036 Uiso 0.0669(18) 1 calc R U P A 2
C11F C 0.339(3) 0.6682(19) 0.3189(18) 0.030 Uiso 0.0669(18) 1 d D U P A 2
C12F C 0.186(3) 0.617(3) 0.351(2) 0.030 Uiso 0.0669(18) 1 d D U P A 2
H12F H 0.138706 0.607199 0.429618 0.036 Uiso 0.0669(18) 1 calc R U P A 2
C13F C 0.099(4) 0.580(4) 0.274(3) 0.030 Uiso 0.0669(18) 1 d D U P A 2
H13F H -0.009502 0.549712 0.297401 0.036 Uiso 0.0669(18) 1 calc R U P A 2
C14F C 0.434(3) 0.705(3) 0.4025(19) 0.030 Uiso 0.0669(18) 1 d D U P A 2
H14F H 0.371118 0.710194 0.476338 0.036 Uiso 0.0669(18) 1 calc R U P A 2
C15F C 0.593(3) 0.733(3) 0.3905(18) 0.030 Uiso 0.0669(18) 1 d D U P A 2
H15F H 0.657132 0.736105 0.316281 0.036 Uiso 0.0669(18) 1 calc R U P A 2
C16F C 0.679(3) 0.760(3) 0.484(2) 0.030 Uiso 0.0669(18) 1 d D U P A 2
H3 H -0.037(2) 0.8382(19) 0.0854(14) 0.024(4) Uiso 1 1 d . . . . .
H4 H -0.268(2) 1.016(2) -0.0129(15) 0.031(5) Uiso 1 1 d . . . . .
H5 H -0.415(2) 0.941(2) -0.1420(15) 0.030(4) Uiso 1 1 d . . . . .
H6 H -0.335(2) 0.6925(18) -0.1716(14) 0.018(4) Uiso 1 1 d . . . . .
H1O2 H 0.857(4) 0.749(3) 0.535(3) 0.075(8) Uiso 0.9331(18) 1 d . . P A 1
H9 H 0.044(3) 0.552(2) 0.3023(18) 0.035(6) Uiso 0.9331(18) 1 d . . P A 1
H10 H 0.216(3) 0.618(2) 0.4180(18) 0.033(5) Uiso 0.9331(18) 1 d . . P A 1
H12 H 0.561(2) 0.714(2) 0.1317(15) 0.024(4) Uiso 0.9331(18) 1 d . . P A 1
H13 H 0.388(2) 0.645(2) 0.0174(17) 0.027(5) Uiso 0.9331(18) 1 d . . P A 1
H14 H 0.648(3) 0.717(2) 0.3161(17) 0.036(5) Uiso 0.9331(18) 1 d . . P A 1
H15 H 0.363(3) 0.748(2) 0.4989(18) 0.043(6) Uiso 0.9331(18) 1 d . . P A 1
O3 O 1.0173(2) 0.7294(2) 0.60967(12) 0.0274(4) Uani 0.9331(18) 1 d D . P A 1
N1 N 1.16353(17) 0.79855(15) 0.72791(11) 0.0236(3) Uani 0.9331(18) 1 d D . P A 1
C17 C 1.2730(2) 0.6441(2) 0.75615(17) 0.0265(4) Uani 0.9331(18) 1 d D . P A 1
C18 C 1.2043(5) 0.9130(6) 0.7791(3) 0.0356(5) Uani 0.9331(18) 1 d D . P A 1
C19 C 1.03422(19) 0.82956(17) 0.6586(1) 0.0213(3) Uani 0.9331(18) 1 d D . P A 1
C20 C 0.9118(3) 0.9864(2) 0.64121(18) 0.0295(4) Uani 0.9331(18) 1 d D . P A 1
O3F O 0.993(4) 0.721(4) 0.634(2) 0.030 Uiso 0.0669(18) 1 d D U P A 2
N1F N 1.089(2) 0.8811(19) 0.7043(15) 0.030 Uiso 0.0669(18) 1 d D U P A 2
C17F C 0.948(3) 1.010(3) 0.656(3) 0.030 Uiso 0.0669(18) 1 d D U P A 2
H17D H 0.948379 1.014165 0.572724 0.045 Uiso 0.0669(18) 1 calc R U P A 2
H17E H 0.967516 1.106325 0.666511 0.045 Uiso 0.0669(18) 1 calc R U P A 2
H17F H 0.833895 0.995036 0.695454 0.045 Uiso 0.0669(18) 1 calc R U P A 2
C18F C 1.212(6) 0.915(7) 0.769(4) 0.030 Uiso 0.0669(18) 1 d D U P A 2
H18D H 1.295758 0.819569 0.799719 0.045 Uiso 0.0669(18) 1 calc R U P A 2
H18E H 1.146224 0.960487 0.833765 0.045 Uiso 0.0669(18) 1 calc R U P A 2
H18F H 1.275160 0.987471 0.717897 0.045 Uiso 0.0669(18) 1 calc R U P A 2
C19F C 1.103(2) 0.742(2) 0.6883(15) 0.030 Uiso 0.0669(18) 1 d D U P A 2
C20F C 1.248(3) 0.610(3) 0.739(3) 0.030 Uiso 0.0669(18) 1 d D U P A 2
H20D H 1.199262 0.519811 0.773721 0.045 Uiso 0.0669(18) 1 calc R U P A 2
H20E H 1.296450 0.639476 0.799490 0.045 Uiso 0.0669(18) 1 calc R U P A 2
H20F H 1.340735 0.585912 0.678191 0.045 Uiso 0.0669(18) 1 calc R U P A 2
H17A H 1.396(3) 0.645(3) 0.736(2) 0.048(6) Uiso 0.9331(18) 1 d . . P A 1
H17B H 1.248(4) 0.577(3) 0.704(3) 0.075(10) Uiso 0.9331(18) 1 d . . P A 1
H17C H 1.251(3) 0.597(3) 0.840(2) 0.047(7) Uiso 0.9331(18) 1 d . . P A 1
H18A H 1.173(3) 0.890(3) 0.864(2) 0.055(7) Uiso 0.9331(18) 1 d . . P A 1
H18B H 1.330(4) 0.909(3) 0.760(2) 0.066(8) Uiso 0.9331(18) 1 d . . P A 1
H18C H 1.149(3) 1.018(3) 0.737(2) 0.051(7) Uiso 0.9331(18) 1 d . . P A 1
H20A H 0.869(3) 1.024(2) 0.7185(19) 0.042(6) Uiso 0.9331(18) 1 d . . P A 1
H20B H 0.973(3) 1.068(3) 0.589(2) 0.042(6) Uiso 0.9331(18) 1 d . . P A 1
H20C H 0.812(3) 0.982(3) 0.605(2) 0.049(6) Uiso 0.9331(18) 1 d . . P A 1

loop_
_atom_site_aniso_label
_atom_site_aniso_U_11
_atom_site_aniso_U_22
_atom_site_aniso_U_33
_atom_site_aniso_U_23
_atom_site_aniso_U_13
_atom_site_aniso_U_12
C1 0.0175(6) 0.0189(6) 0.0166(6) -0.0056(5) -0.0029(5) -0.0063(5)
C2 0.0178(6) 0.0180(6) 0.0182(6) -0.0055(5) -0.0025(5) -0.0057(5)
C3 0.0219(7) 0.0206(7) 0.0236(7) -0.0082(5) -0.0042(5) -0.0061(5)
C4 0.0242(7) 0.0183(6) 0.0292(7) -0.0082(6) -0.0049(6) -0.0033(5)
C5 0.0211(7) 0.0216(7) 0.0264(7) -0.0043(6) -0.0058(5) -0.0029(5)
C6 0.0200(6) 0.0224(7) 0.0203(6) -0.0044(5) -0.0054(5) -0.0066(5)
C7 0.0168(6) 0.0179(6) 0.0183(6) -0.0046(5) -0.0028(5) -0.0049(5)
O1 0.0348(7) 0.0563(9) 0.0301(7) -0.0191(6) -0.0033(5) -0.0173(6)
O2 0.0265(7) 0.0505(8) 0.0277(6) -0.0146(6) -0.0052(5) -0.0125(7)
C8 0.0193(12) 0.0145(7) 0.0191(8) -0.0056(8) -0.0082(6) -0.0005(8)
C9 0.0229(9) 0.0279(8) 0.0221(8) -0.0077(6) -0.0018(7) -0.0097(7)
C10 0.0273(9) 0.0276(8) 0.0194(7) -0.0075(6) -0.0047(6) -0.0082(7)
C11 0.0215(7) 0.0181(7) 0.0222(8) -0.0057(6) -0.0077(6) -0.0030(5)
C12 0.0205(8) 0.0226(7) 0.0225(8) -0.0053(6) -0.0047(6) -0.0070(6)
C13 0.0230(9) 0.0215(7) 0.0179(8) -0.0051(6) -0.0054(6) -0.0049(7)
C14 0.0234(8) 0.0235(7) 0.0253(8) -0.0064(6) -0.0068(6) -0.0063(6)
C15 0.0236(8) 0.0327(9) 0.0272(8) -0.0092(7) -0.0063(6) -0.0083(6)
C16 0.0277(9) 0.0341(9) 0.0233(8) -0.0045(8) -0.0071(7) -0.0122(7)
O3 0.0282(8) 0.0298(7) 0.0285(9) -0.0080(7) -0.0079(6) -0.0094(6)
N1 0.0241(7) 0.0231(7) 0.0256(7) -0.0075(5) -0.0067(5) -0.0041(5)
C17 0.0239(8) 0.0256(8) 0.0290(9) -0.0035(7) -0.0078(7) -0.0029(6)
C18 0.0415(12) 0.0385(11) 0.0362(12) -0.0185(10) -0.0060(10) -0.0145(8)
C19 0.0211(7) 0.0230(7) 0.0206(7) -0.0034(6) -0.0016(5) -0.0074(6)
C20 0.0266(10) 0.0247(9) 0.0345(10) -0.0026(7) -0.0041(7) -0.0035(7)

loop_
_atom_type_symbol
_atom_type_description
_atom_type_scat_dispersion_real
_atom_type_scat_dispersion_imag
_atom_type_scat_source
O O 0.0106 0.0060 'International Tables Vol C Tables 4.2.6.8 and 6.1.1.4'
N N 0.0061 0.0033 'International Tables Vol C Tables 4.2.6.8 and 6.1.1.4'
C C 0.0033 0.0016 'International Tables Vol C Tables 4.2.6.8 and 6.1.1.4'
H H 0.0000 0.0000 'International Tables Vol C Tables 4.2.6.8 and 6.1.1.4'

loop_
_geom_angle_atom_site_label_1
_geom_angle_atom_site_label_2
_geom_angle_atom_site_label_3
_geom_angle
_geom_angle_site_symmetry_1
_geom_angle_site_symmetry_3
_geom_angle_publ_flag
C2 C1 C7 119.91(11) . 2_565 ?
C2 C1 C8F 120(4) . . ?
C7 C1 C8F 120(4) 2_565 . ?
C2 C1 C8 120.4(2) . . ?
C7 C1 C8 119.6(2) 2_565 . ?
C1 C2 C3 121.66(12) . . ?
C1 C2 C7 120.28(11) . . ?
C3 C2 C7 118.05(12) . . ?
C4 C3 C2 121.31(13) . . ?
C4 C3 H3 120.6(10) . . ?
C2 C3 H3 118.1(10) . . ?
C3 C4 C5 120.47(13) . . ?
C3 C4 H4 120.7(11) . . ?
C5 C4 H4 118.9(11) . . ?
C6 C5 C4 120.42(13) . . ?
C6 C5 H5 119.5(11) . . ?
C4 C5 H5 120.1(11) . . ?
C5 C6 C7 121.23(12) . . ?
C5 C6 H6 119.9(10) . . ?
C7 C6 H6 118.9(10) . . ?
C1 C7 C6 121.68(12) 2_565 . ?
C1 C7 C2 119.80(12) 2_565 . ?
C6 C7 C2 118.51(12) . . ?
C16 O2 H1O2 106.7(16) . . ?
C13 C8 C9 119.24(15) . . ?
C13 C8 C1 119.25(16) . . ?
C9 C8 C1 121.47(16) . . ?
C10 C9 C8 120.30(15) . . ?
C10 C9 H9 120.3(12) . . ?
C8 C9 H9 119.4(12) . . ?
C9 C10 C11 120.80(14) . . ?
C9 C10 H10 118.6(12) . . ?
C11 C10 H10 120.6(12) . . ?
C12 C11 C10 118.06(13) . . ?
C12 C11 C14 118.57(14) . . ?
C10 C11 C14 123.31(14) . . ?
C13 C12 C11 120.99(14) . . ?
C13 C12 H12 120.1(10) . . ?
C11 C12 H12 118.8(10) . . ?
C8 C13 C12 120.61(15) . . ?
C8 C13 H13 121.3(11) . . ?
C12 C13 H13 118.1(11) . . ?
C15 C14 C11 126.43(15) . . ?
C15 C14 H14 115.8(12) . . ?
C11 C14 H14 117.8(11) . . ?
C14 C15 C16 123.39(17) . . ?
C14 C15 H15 120.8(12) . . ?
C16 C15 H15 115.7(12) . . ?
O1 C16 O2 123.31(15) . . ?
O1 C16 C15 122.03(18) . . ?
O2 C16 C15 114.64(18) . . ?
C16F O2F H1OF 109.5 . . ?
C9F C8F C13F 121(2) . . ?
C9F C8F C1 119(2) . . ?
C13F C8F C1 120(2) . . ?
C8F C9F C10F 120(2) . . ?
C8F C9F H9F 120.1 . . ?
C10F C9F H9F 120.1 . . ?
C11F C10F C9F 119.0(18) . . ?
C11F C10F H10F 120.5 . . ?
C9F C10F H10F 120.5 . . ?
C12F C11F C10F 118.9(17) . . ?
C12F C11F C14F 122.5(18) . . ?
C10F C11F C14F 118.5(18) . . ?
C13F C12F C11F 123(2) . . ?
C13F C12F H12F 118.6 . . ?
C11F C12F H12F 118.6 . . ?
C12F C13F C8F 117(2) . . ?
C12F C13F H13F 121.3 . . ?
C8F C13F H13F 121.3 . . ?
C15F C14F C11F 130.0(19) . . ?
C15F C14F H14F 115.0 . . ?
C11F C14F H14F 115.0 . . ?
C14F C15F C16F 125.0(18) . . ?
C14F C15F H15F 117.5 . . ?
C16F C15F H15F 117.5 . . ?
O1F C16F O2F 127(2) . . ?
O1F C16F C15F 120(2) . . ?
O2F C16F C15F 112.0(19) . . ?
C19 N1 C17 120.26(14) . . ?
C19 N1 C18 123.7(2) . . ?
C17 N1 C18 116.0(2) . . ?
N1 C17 H17A 110.6(14) . . ?
N1 C17 H17B 109.6(16) . . ?
H17A C17 H17B 104(2) . . ?
N1 C17 H17C 110.8(13) . . ?
H17A C17 H17C 111.0(18) . . ?
H17B C17 H17C 110(2) . . ?
N1 C18 H18A 109.7(15) . . ?
N1 C18 H18B 107.2(16) . . ?
H18A C18 H18B 112(2) . . ?
N1 C18 H18C 109.5(14) . . ?
H18A C18 H18C 115.6(19) . . ?
H18B C18 H18C 103(2) . . ?
O3 C19 N1 120.01(16) . . ?
O3 C19 C20 121.29(17) . . ?
N1 C19 C20 118.70(14) . . ?
C19 C20 H20A 112.7(12) . . ?
C19 C20 H20B 111.3(13) . . ?
H20A C20 H20B 105.8(17) . . ?
C19 C20 H20C 108.0(14) . . ?
H20A C20 H20C 109.9(18) . . ?
H20B C20 H20C 109.0(18) . . ?
C19F N1F C18F 122(3) . . ?
C19F N1F C17F 120.8(18) . . ?
C18F N1F C17F 117(3) . . ?
N1F C17F H17D 109.5 . . ?
N1F C17F H17E 109.5 . . ?
H17D C17F H17E 109.5 . . ?
N1F C17F H17F 109.5 . . ?
H17D C17F H17F 109.5 . . ?
H17E C17F H17F 109.5 . . ?
N1F C18F H18D 109.5 . . ?
N1F C18F H18E 109.5 . . ?
H18D C18F H18E 109.5 . . ?
N1F C18F H18F 109.5 . . ?
H18D C18F H18F 109.5 . . ?
H18E C18F H18F 109.5 . . ?
O3F C19F N1F 119(2) . . ?
O3F C19F C20F 121(2) . . ?
N1F C19F C20F 120.3(19) . . ?
C19F C20F H20D 109.5 . . ?
C19F C20F H20E 109.5 . . ?
H20D C20F H20E 109.5 . . ?
C19F C20F H20F 109.5 . . ?
H20D C20F H20F 109.5 . . ?
H20E C20F H20F 109.5 . . ?

loop_
_geom_bond_atom_site_label_1
_geom_bond_atom_site_label_2
_geom_bond_distance
_geom_bond_site_symmetry_2
_geom_bond_publ_flag
C1 C2 1.4042(18) . ?
C1 C7 1.4067(18) 2_565 ?
C1 C8F 1.47(3) . ?
C1 C8 1.508(2) . ?
C2 C3 1.4331(18) . ?
C2 C7 1.4374(17) . ?
C3 C4 1.358(2) . ?
C3 H3 0.980(17) . ?
C4 C5 1.417(2) . ?
C4 H4 0.968(18) . ?
C5 C6 1.358(2) . ?
C5 H5 0.966(18) . ?
C6 C7 1.4288(18) . ?
C6 H6 0.958(16) . ?
O1 C16 1.212(2) . ?
O2 C16 1.329(2) . ?
O2 H1O2 1.02(3) . ?
C8 C13 1.381(2) . ?
C8 C9 1.392(2) . ?
C9 C10 1.388(2) . ?
C9 H9 0.97(2) . ?
C10 C11 1.399(2) . ?
C10 H10 0.98(2) . ?
C11 C12 1.396(2) . ?
C11 C14 1.468(2) . ?
C12 C13 1.385(2) . ?
C12 H12 0.990(18) . ?
C13 H13 0.989(19) . ?
C14 C15 1.322(2) . ?
C14 H14 1.02(2) . ?
C15 C16 1.480(2) . ?
C15 H15 1.01(2) . ?
O1F C16F 1.212(17) . ?
O2F C16F 1.332(18) . ?
O2F H1OF 0.8400 . ?
C8F C9F 1.352(19) . ?
C8F C13F 1.395(19) . ?
C9F C10F 1.418(18) . ?
C9F H9F 0.9500 . ?
C10F C11F 1.382(17) . ?
C10F H10F 0.9500 . ?
C11F C12F 1.378(17) . ?
C11F C14F 1.477(16) . ?
C12F C13F 1.372(18) . ?
C12F H12F 0.9500 . ?
C13F H13F 0.9500 . ?
C14F C15F 1.327(17) . ?
C14F H14F 0.9500 . ?
C15F C16F 1.481(17) . ?
C15F H15F 0.9500 . ?
O3 C19 1.245(2) . ?
N1 C19 1.3364(19) . ?
N1 C17 1.450(2) . ?
N1 C18 1.458(3) . ?
C17 H17A 0.96(2) . ?
C17 H17B 1.05(3) . ?
C17 H17C 1.00(2) . ?
C18 H18A 0.99(2) . ?
C18 H18B 0.98(3) . ?
C18 H18C 0.99(2) . ?
C19 C20 1.502(2) . ?
C20 H20A 1.04(2) . ?
C20 H20B 1.03(2) . ?
C20 H20C 0.97(2) . ?
O3F C19F 1.235(17) . ?
N1F C19F 1.313(16) . ?
N1F C18F 1.457(18) . ?
N1F C17F 1.466(17) . ?
C17F H17D 0.9800 . ?
C17F H17E 0.9800 . ?
C17F H17F 0.9800 . ?
C18F H18D 0.9800 . ?
C18F H18E 0.9800 . ?
C18F H18F 0.9800 . ?
C19F C20F 1.508(17) . ?
C20F H20D 0.9800 . ?
C20F H20E 0.9800 . ?
C20F H20F 0.9800 . ?

loop_
_geom_hbond_atom_site_label_D
_geom_hbond_atom_site_label_H
_geom_hbond_atom_site_label_A
_geom_hbond_distance_DH
_geom_hbond_distance_HA
_geom_hbond_distance_DA
_geom_hbond_angle_DHA
_geom_hbond_site_symmetry_A
_geom_hbond_publ_flag
O2 H1O2 O3 1.02(3) 1.60(3) 2.591(2) 165(3) . yes
